data_4062682
_journal_name_full Organometallics
_journal_paper_doi 10.1021/om049370c
_journal_year 2004
_chemical_formula_moiety 'C39 H64 Cl2 P2 Ru'
_chemical_formula_sum 'C39 H64 Cl2 P2 Ru'
_chemical_formula_weight 766.81
_space_group_IT_number 19
_symmetry_cell_setting orthorhombic
_symmetry_space_group_name_Hall 'P 2ac 2ab'
_symmetry_space_group_name_H-M 'P 21 21 21'
_cell_angle_alpha 90.00
_cell_angle_beta 90.00
_cell_angle_gamma 90.00
_cell_formula_units_Z 4
_cell_length_a 9.0223(14)
_cell_length_b 9.8916(16)
_cell_length_c 42.043(7)
_cell_measurement_temperature 125(2)
_cell_volume 3752.1(10)
_diffrn_ambient_temperature 125(2)
_exptl_crystal_density_diffrn 1.357
_cod_depositor_comments
;
The following automatic conversions were performed:
'_symmetry_cell_setting' value 'Orthorhombic' changed to 'orthorhombic'
according to '/home/saulius/struct/CIF-dictionaries/cif_core.dic'
dictionary named 'cif_core.dic' version 2.4.1 from 2010-06-29.

Automatic conversion script
Id: cif_fix_enum 1527 2010-12-29 10:47:43Z saulius 
;
_cod_database_code 4062682

loop_
_symmetry_equiv_pos_as_xyz
'x, y, z'
'-x+1/2, -y, z+1/2'
'-x, y+1/2, -z+1/2'
'x+1/2, -y+1/2, -z'

loop_
_atom_site_label
_atom_site_type_symbol
_atom_site_fract_x
_atom_site_fract_y
_atom_site_fract_z
_atom_site_U_iso_or_equiv
_atom_site_adp_type
_atom_site_occupancy
_atom_site_symmetry_multiplicity
_atom_site_calc_flag
_atom_site_refinement_flags
_atom_site_disorder_assembly
_atom_site_disorder_group
Ru1 Ru 0.93304(5) 0.85649(5) 0.865070(12) 0.01716(13) Uani 1 1 d . A 1
Cl1 Cl 1.10785(17) 0.69638(15) 0.84412(5) 0.0449(6) Uani 1 1 d . A 1
Cl2 Cl 0.74707(19) 1.01740(15) 0.88018(4) 0.0283(4) Uani 1 1 d . A 1
C1 C 1.0149(8) 0.8549(8) 0.90397(17) 0.069(3) Uani 1 1 d . A 1
H1A H 0.9497 0.9106 0.9159 0.083 Uiso 1 1 calc R A 1
C2A C 1.1146(12) 0.8196(9) 0.9250(3) 0.031(3) Uani 0.60 1 d P A 1
H2AA H 1.1812 0.7508 0.9183 0.037 Uiso 0.60 1 calc PR A 1
C3 C 1.1373(10) 0.8674(10) 0.95559(18) 0.063(3) Uani 1 1 d . A 1
C4 C 1.2795(9) 0.8041(8) 0.9638(2) 0.093(4) Uani 1 1 d . A 1
H4A H 1.3131 0.7479 0.9460 0.139 Uiso 1 1 calc R A 1
H4B H 1.2670 0.7476 0.9827 0.139 Uiso 1 1 calc R A 1
H4C H 1.3532 0.8745 0.9681 0.139 Uiso 1 1 calc R A 1
C5 C 1.0728(8) 0.9526(6) 0.98059(18) 0.062(2) Uani 1 1 d . A 1
H5A H 0.9760 0.9862 0.9736 0.093 Uiso 1 1 calc R A 1
H5B H 1.1387 1.0292 0.9848 0.093 Uiso 1 1 calc R A 1
H5C H 1.0606 0.8992 1.0001 0.093 Uiso 1 1 calc R A 1
P1 P 0.75893(17) 0.67716(13) 0.87118(4) 0.0205(4) Uani 1 1 d . A 1
C11 C 0.6180(6) 0.6976(6) 0.90281(14) 0.0265(17) Uani 1 1 d . A 1
H11A H 0.5667 0.7861 0.8995 0.032 Uiso 1 1 calc R A 1
C12 C 0.5000(6) 0.5831(6) 0.90111(16) 0.040(2) Uani 1 1 d . A 1
H12A H 0.4274 0.5973 0.9185 0.048 Uiso 1 1 calc R A 1
H12B H 0.4460 0.5915 0.8807 0.048 Uiso 1 1 calc R A 1
C13 C 0.5609(8) 0.4386(5) 0.90372(15) 0.0373(17) Uani 1 1 d . A 1
H13A H 0.5909 0.4228 0.9261 0.045 Uiso 1 1 calc R A 1
H13B H 0.4794 0.3748 0.8989 0.045 Uiso 1 1 calc R A 1
C14 C 0.6920(6) 0.4041(6) 0.88236(15) 0.0327(19) Uani 1 1 d . A 1
H14A H 0.6563 0.3972 0.8602 0.039 Uiso 1 1 calc R A 1
H14B H 0.7307 0.3143 0.8886 0.039 Uiso 1 1 calc R A 1
C15 C 0.8212(6) 0.5076(5) 0.88348(14) 0.0239(15) Uani 1 1 d . A 1
H15A H 0.8976 0.4772 0.8678 0.029 Uiso 1 1 calc R A 1
C16 C 0.8973(6) 0.5216(5) 0.91545(14) 0.0304(17) Uani 1 1 d . A 1
H16A H 0.9861 0.5791 0.9126 0.036 Uiso 1 1 calc R A 1
H16B H 0.9321 0.4310 0.9221 0.036 Uiso 1 1 calc R A 1
C17 C 0.8028(7) 0.5823(6) 0.94305(16) 0.040(2) Uani 1 1 d . A 1
H17A H 0.7387 0.5098 0.9516 0.048 Uiso 1 1 calc R A 1
H17B H 0.8711 0.6100 0.9603 0.048 Uiso 1 1 calc R A 1
C18 C 0.7038(7) 0.7042(6) 0.93470(14) 0.0269(17) Uani 1 1 d . A 1
H18A H 0.7669 0.7861 0.9344 0.032 Uiso 1 1 calc R A 1
H18B H 0.6307 0.7159 0.9520 0.032 Uiso 1 1 calc R A 1
C19 C 0.6571(6) 0.6520(6) 0.83392(12) 0.0224(14) Uani 1 1 d . A 1
H19A H 0.5705 0.5927 0.8389 0.027 Uiso 1 1 calc R A 1
C20 C 0.5951(7) 0.7840(5) 0.82129(14) 0.0315(17) Uani 1 1 d . A 1
H20A H 0.6780 0.8467 0.8167 0.038 Uiso 1 1 calc R A 1
H20B H 0.5320 0.8261 0.8378 0.038 Uiso 1 1 calc R A 1
C21 C 0.5043(6) 0.7641(6) 0.79129(15) 0.0383(19) Uani 1 1 d . A 1
H21A H 0.4740 0.8533 0.7828 0.046 Uiso 1 1 calc R A 1
H21B H 0.4134 0.7126 0.7965 0.046 Uiso 1 1 calc R A 1
C22 C 0.5933(7) 0.6876(5) 0.76581(14) 0.0359(18) Uani 1 1 d . A 1
H22A H 0.5282 0.6683 0.7474 0.043 Uiso 1 1 calc R A 1
H22B H 0.6757 0.7455 0.7583 0.043 Uiso 1 1 calc R A 1
C23 C 0.6549(7) 0.5579(6) 0.77828(15) 0.0294(18) Uani 1 1 d . A 1
H23A H 0.7166 0.5150 0.7616 0.035 Uiso 1 1 calc R A 1
H23B H 0.5723 0.4957 0.7833 0.035 Uiso 1 1 calc R A 1
C24 C 0.7476(7) 0.5795(6) 0.80768(14) 0.0294(17) Uani 1 1 d . A 1
H24A H 0.8356 0.6345 0.8022 0.035 Uiso 1 1 calc R A 1
H24B H 0.7825 0.4910 0.8158 0.035 Uiso 1 1 calc R A 1
P2 P 1.0728(2) 1.03851(14) 0.84309(4) 0.0205(4) Uani 1 1 d . A 1
C31 C 1.0866(6) 1.2025(4) 0.86280(15) 0.0252(14) Uani 1 1 d . A 1
H31A H 0.9832 1.2358 0.8662 0.030 Uiso 1 1 calc R A 1
C32 C 1.1652(7) 1.3068(6) 0.84241(15) 0.0318(18) Uani 1 1 d . A 1
H32A H 1.1692 1.3930 0.8543 0.038 Uiso 1 1 calc R A 1
H32B H 1.1053 1.3226 0.8230 0.038 Uiso 1 1 calc R A 1
C33 C 1.3265(7) 1.2685(6) 0.83203(17) 0.038(2) Uani 1 1 d . A 1
H33A H 1.3579 1.3318 0.8151 0.046 Uiso 1 1 calc R A 1
H33B H 1.3933 1.2825 0.8504 0.046 Uiso 1 1 calc R A 1
C34 C 1.3479(6) 1.1258(7) 0.82005(14) 0.0308(18) Uani 1 1 d . A 1
H34A H 1.4556 1.1072 0.8192 0.037 Uiso 1 1 calc R A 1
H34B H 1.3098 1.1212 0.7980 0.037 Uiso 1 1 calc R A 1
C35 C 1.2744(6) 1.0136(6) 0.83920(14) 0.0248(16) Uani 1 1 d . A 1
H35A H 1.2908 0.9267 0.8276 0.030 Uiso 1 1 calc R A 1
C36 C 1.3333(6) 0.9957(5) 0.87306(14) 0.0277(18) Uani 1 1 d . A 1
H36A H 1.4413 0.9791 0.8717 0.033 Uiso 1 1 calc R A 1
H36B H 1.2876 0.9132 0.8821 0.033 Uiso 1 1 calc R A 1
C37 C 1.3081(6) 1.1117(5) 0.89666(14) 0.0262(17) Uani 1 1 d . A 1
H37A H 1.3843 1.1817 0.8926 0.031 Uiso 1 1 calc R A 1
H37B H 1.3250 1.0764 0.9184 0.031 Uiso 1 1 calc R A 1
C38 C 1.1557(7) 1.1800(6) 0.89597(15) 0.0321(18) Uani 1 1 d . A 1
H38A H 1.1643 1.2689 0.9066 0.038 Uiso 1 1 calc R A 1
H38B H 1.0862 1.1245 0.9087 0.038 Uiso 1 1 calc R A 1
C39 C 1.0024(6) 1.0721(6) 0.80296(14) 0.0244(16) Uani 1 1 d . A 1
H39A H 1.0766 1.1307 0.7919 0.029 Uiso 1 1 calc R A 1
C40 C 0.8531(6) 1.1488(7) 0.80298(13) 0.0315(16) Uani 1 1 d . A 1
H40A H 0.7782 1.0942 0.8144 0.038 Uiso 1 1 calc R A 1
H40B H 0.8652 1.2352 0.8146 0.038 Uiso 1 1 calc R A 1
C41 C 0.7971(7) 1.1783(6) 0.76947(16) 0.036(2) Uani 1 1 d . A 1
H41A H 0.6988 1.2225 0.7706 0.043 Uiso 1 1 calc R A 1
H41B H 0.8663 1.2406 0.7586 0.043 Uiso 1 1 calc R A 1
C42 C 0.7849(6) 1.0471(7) 0.75072(16) 0.0390(19) Uani 1 1 d . A 1
H42A H 0.7537 1.0681 0.7287 0.047 Uiso 1 1 calc R A 1
H42B H 0.7074 0.9896 0.7605 0.047 Uiso 1 1 calc R A 1
C43 C 0.9312(8) 0.9681(7) 0.74975(15) 0.052(2) Uani 1 1 d . A 1
H43A H 0.9159 0.8805 0.7389 0.062 Uiso 1 1 calc R A 1
H43B H 1.0062 1.0201 0.7377 0.062 Uiso 1 1 calc R A 1
C44 C 0.9865(7) 0.9437(6) 0.78354(15) 0.0369(19) Uani 1 1 d . A 1
H44A H 0.9166 0.8822 0.7945 0.044 Uiso 1 1 calc R A 1
H44B H 1.0840 0.8978 0.7825 0.044 Uiso 1 1 calc R A 1
C51 C 0.6448(8) 1.0159(8) 0.9986(2) 0.059(2) Uani 1 1 d . B 1
H51A H 0.5840 0.9389 1.0021 0.071 Uiso 1 1 calc R B 1
C52 C 0.7158(9) 1.0766(9) 1.0235(2) 0.062(3) Uani 1 1 d . B 1
H52A H 0.7035 1.0416 1.0444 0.074 Uiso 1 1 calc R B 1
C53 C 0.8034(9) 1.1859(8) 1.0188(2) 0.059(3) Uani 1 1 d . B 1
H53A H 0.8525 1.2276 1.0363 0.071 Uiso 1 1 calc R B 1
C54 C 0.8203(9) 1.2355(7) 0.9888(2) 0.060(3) Uani 1 1 d . B 1
H54A H 0.8823 1.3116 0.9852 0.072 Uiso 1 1 calc R B 1
C55 C 0.7477(9) 1.1758(7) 0.96346(18) 0.050(2) Uani 1 1 d . B 1
H55A H 0.7584 1.2113 0.9426 0.060 Uiso 1 1 calc R B 1
C56 C 0.6616(8) 1.0665(7) 0.96864(19) 0.046(2) Uani 1 1 d . B 1
H56A H 0.6122 1.0245 0.9513 0.055 Uiso 1 1 calc R B 1
C2B C 1.0142(17) 0.9056(14) 0.9322(4) 0.020(4) Uiso 0.40 1 d P C 2

loop_
_atom_site_aniso_label
_atom_site_aniso_U_11
_atom_site_aniso_U_22
_atom_site_aniso_U_33
_atom_site_aniso_U_23
_atom_site_aniso_U_13
_atom_site_aniso_U_12
Ru1 0.0152(2) 0.0135(2) 0.0228(3) 0.0003(3) -0.0009(3) 0.0008(3)
Cl1 0.0336(12) 0.0175(10) 0.0836(16) -0.0015(8) 0.0256(10) 0.0036(7)
Cl2 0.0184(8) 0.0200(9) 0.0465(12) -0.0067(7) 0.0058(9) 0.0019(7)
C1 0.061(5) 0.086(6) 0.060(6) 0.055(6) -0.038(5) -0.056(5)
C2A 0.039(7) 0.018(7) 0.036(8) 0.009(5) 0.005(6) -0.006(5)
C3 0.093(7) 0.067(6) 0.028(5) 0.013(5) -0.010(5) -0.056(6)
C4 0.068(7) 0.080(8) 0.130(10) -0.025(6) 0.049(7) -0.004(5)
C5 0.044(5) 0.052(5) 0.090(7) 0.003(4) -0.004(6) -0.001(5)
P1 0.0206(8) 0.0128(10) 0.0281(11) 0.0004(7) 0.0004(9) 0.0000(7)
C11 0.026(4) 0.029(4) 0.025(4) -0.002(3) 0.007(3) -0.003(3)
C12 0.023(4) 0.051(5) 0.045(5) -0.004(4) 0.010(4) -0.017(3)
C13 0.037(4) 0.021(4) 0.053(5) 0.003(3) 0.006(5) -0.020(4)
C14 0.045(5) 0.014(4) 0.039(5) -0.010(3) 0.004(4) -0.008(3)
C15 0.026(4) 0.027(4) 0.019(4) -0.008(3) 0.007(3) -0.006(3)
C16 0.030(4) 0.014(3) 0.047(5) 0.005(3) -0.005(4) 0.004(3)
C17 0.055(5) 0.029(4) 0.035(5) 0.006(3) -0.002(4) 0.010(4)
C18 0.029(4) 0.030(4) 0.021(4) 0.002(3) 0.007(3) 0.005(3)
C19 0.030(3) 0.008(3) 0.029(4) -0.009(3) 0.005(3) -0.009(3)
C20 0.034(4) 0.032(4) 0.028(4) -0.004(3) -0.016(4) 0.011(3)
C21 0.026(4) 0.053(5) 0.037(5) -0.019(3) -0.004(4) 0.015(3)
C22 0.041(5) 0.034(4) 0.033(4) -0.016(3) -0.007(4) 0.008(4)
C23 0.030(4) 0.022(4) 0.036(5) -0.013(3) 0.004(4) 0.000(3)
C24 0.033(4) 0.033(4) 0.022(4) -0.014(3) 0.003(4) 0.009(3)
P2 0.0185(9) 0.0161(9) 0.0270(11) -0.0004(7) 0.0020(10) 0.0001(9)
C31 0.022(3) 0.019(3) 0.034(4) -0.005(3) 0.006(4) 0.001(3)
C32 0.043(4) 0.017(4) 0.035(5) 0.009(3) -0.009(4) -0.004(3)
C33 0.040(5) 0.037(5) 0.038(5) 0.013(4) 0.002(4) -0.015(4)
C34 0.019(4) 0.044(5) 0.030(4) 0.000(4) -0.002(3) -0.011(4)
C35 0.017(4) 0.031(4) 0.026(4) -0.002(3) -0.001(3) 0.001(3)
C36 0.020(3) 0.024(4) 0.039(5) 0.001(3) 0.004(3) -0.002(3)
C37 0.031(4) 0.019(4) 0.028(4) 0.001(3) 0.001(3) -0.010(3)
C38 0.040(4) 0.021(4) 0.036(5) -0.010(3) 0.006(4) -0.007(3)
C39 0.024(3) 0.021(4) 0.028(4) 0.011(3) 0.002(3) -0.004(3)
C40 0.041(4) 0.020(4) 0.033(4) 0.006(4) -0.014(3) -0.004(4)
C41 0.028(4) 0.029(5) 0.050(5) 0.021(3) -0.020(4) -0.004(3)
C42 0.027(4) 0.052(5) 0.038(5) 0.005(4) -0.011(4) -0.002(4)
C43 0.029(4) 0.085(6) 0.041(5) -0.019(4) -0.012(5) 0.030(5)
C44 0.027(4) 0.052(5) 0.032(5) -0.006(3) -0.010(3) 0.027(3)
C51 0.052(6) 0.064(6) 0.061(7) 0.015(5) 0.016(5) -0.011(5)
C52 0.077(7) 0.062(6) 0.046(6) 0.007(5) 0.033(6) 0.014(5)
C53 0.071(7) 0.062(7) 0.043(6) -0.008(5) -0.006(5) 0.017(5)
C54 0.078(7) 0.034(5) 0.067(7) -0.004(5) 0.009(7) -0.006(4)
C55 0.077(6) 0.034(5) 0.040(5) 0.009(4) 0.000(5) 0.015(5)
C56 0.054(5) 0.037(5) 0.047(6) 0.000(4) -0.005(5) 0.010(4)

loop_
_geom_bond_atom_site_label_1
_geom_bond_atom_site_label_2
_geom_bond_distance
_geom_bond_site_symmetry_2
_geom_bond_publ_flag
Ru1 C1 1.795(7) . ?
Ru1 P1 2.3834(16) . ?
Ru1 P2 2.3842(17) . ?
Ru1 Cl2 2.3983(17) . ?
Ru1 Cl1 2.4025(16) . ?
C1 C2A 1.310(11) . ?
C1 H1A 0.9500 . ?
C2A C3 1.385(12) . ?
C2A H2AA 0.9500 . ?
C3 C4 1.468(11) . ?
C3 C5 1.467(10) . ?
C4 H4A 0.9800 . ?
C4 H4B 0.9800 . ?
C4 H4C 0.9800 . ?
C5 H5A 0.9800 . ?
C5 H5B 0.9800 . ?
C5 H5C 0.9800 . ?
P1 C19 1.833(5) . ?
P1 C15 1.843(6) . ?
P1 C11 1.851(6) . ?
C11 C18 1.549(8) . ?
C11 C12 1.556(7) . ?
C11 H11A 1.0000 . ?
C12 C13 1.536(7) . ?
C12 H12A 0.9900 . ?
C12 H12B 0.9900 . ?
C13 C14 1.523(8) . ?
C13 H13A 0.9900 . ?
C13 H13B 0.9900 . ?
C14 C15 1.552(7) . ?
C14 H14A 0.9900 . ?
C14 H14B 0.9900 . ?
C15 C16 1.516(7) . ?
C15 H15A 1.0000 . ?
C16 C17 1.560(8) . ?
C16 H16A 0.9900 . ?
C16 H16B 0.9900 . ?
C17 C18 1.541(7) . ?
C17 H17A 0.9900 . ?
C17 H17B 0.9900 . ?
C18 H18A 0.9900 . ?
C18 H18B 0.9900 . ?
C19 C20 1.517(7) . ?
C19 C24 1.549(7) . ?
C19 H19A 1.0000 . ?
C20 C21 1.517(7) . ?
C20 H20A 0.9900 . ?
C20 H20B 0.9900 . ?
C21 C22 1.538(7) . ?
C21 H21A 0.9900 . ?
C21 H21B 0.9900 . ?
C22 C23 1.493(7) . ?
C22 H22A 0.9900 . ?
C22 H22B 0.9900 . ?
C23 C24 1.507(8) . ?
C23 H23A 0.9900 . ?
C23 H23B 0.9900 . ?
C24 H24A 0.9900 . ?
C24 H24B 0.9900 . ?
P2 C31 1.826(5) . ?
P2 C39 1.833(6) . ?
P2 C35 1.843(6) . ?
C31 C32 1.517(7) . ?
C31 C38 1.543(8) . ?
C31 H31A 1.0000 . ?
C32 C33 1.565(8) . ?
C32 H32A 0.9900 . ?
C32 H32B 0.9900 . ?
C33 C34 1.511(8) . ?
C33 H33A 0.9900 . ?
C33 H33B 0.9900 . ?
C34 C35 1.523(8) . ?
C34 H34A 0.9900 . ?
C34 H34B 0.9900 . ?
C35 C36 1.530(7) . ?
C35 H35A 1.0000 . ?
C36 C37 1.533(7) . ?
C36 H36A 0.9900 . ?
C36 H36B 0.9900 . ?
C37 C38 1.533(7) . ?
C37 H37A 0.9900 . ?
C37 H37B 0.9900 . ?
C38 H38A 0.9900 . ?
C38 H38B 0.9900 . ?
C39 C44 1.517(7) . ?
C39 C40 1.546(7) . ?
C39 H39A 1.0000 . ?
C40 C41 1.525(7) . ?
C40 H40A 0.9900 . ?
C40 H40B 0.9900 . ?
C41 C42 1.522(8) . ?
C41 H41A 0.9900 . ?
C41 H41B 0.9900 . ?
C42 C43 1.535(7) . ?
C42 H42A 0.9900 . ?
C42 H42B 0.9900 . ?
C43 C44 1.525(8) . ?
C43 H43A 0.9900 . ?
C43 H43B 0.9900 . ?
C44 H44A 0.9900 . ?
C44 H44B 0.9900 . ?
C51 C56 1.364(9) . ?
C51 C52 1.367(10) . ?
C51 H51A 0.9500 . ?
C52 C53 1.354(10) . ?
C52 H52A 0.9500 . ?
C53 C54 1.364(10) . ?
C53 H53A 0.9500 . ?
C54 C55 1.382(10) . ?
C54 H54A 0.9500 . ?
C55 C56 1.348(9) . ?
C55 H55A 0.9500 . ?
C56 H56A 0.9500 . ?
